data_2022801
loop_
_publ_author_name
'Sample, Harry C.'
'Twamley, Brendan'
'Senge, Mathias O.'

_publ_section_title
;
 Structure of
 (R,R)-4-bromo-2-{4-[4-bromo-1-(4-toluenesulfonyl)-1H-pyrrol-2-yl]-1,3-dinitrobutan-2-yl}-1-(4-toluenesulfonyl)-1H-pyrrole,
 another ostensible by-product in the synthesis of geminal-dimethyl
 hydrodipyrrins
;
_journal_coeditor_code VM2284
_journal_issue 7
_journal_name_full 'Acta Crystallographica Section E Crystallographic Communications'
_journal_paper_doi 10.1107/S2056989023004644
_journal_volume 79
_journal_year 2023
_chemical_formula_iupac 'C26 H24 Br2 N4 O8 S2'
_chemical_formula_moiety 'C26 H24 Br2 N4 O8 S2'
_chemical_formula_sum 'C26 H24 Br2 N4 O8 S2'
_chemical_formula_weight 744.43
_chemical_name_systematic
(<i>R</i>,<i>R</i>)-4-Bromo-2-{4-[4-bromo-1-(4-toluenesulfonyl)-1<i>H</i>-pyrrol-2-yl]-1,3-dinitrobutan-2-yl}-1-(4-toluenesulfonyl)-1<i>H</i>-pyrrole
_space_group_crystal_system orthorhombic
_space_group_IT_number 61
_space_group_name_Hall '-P 2ac 2ab'
_space_group_name_H-M_alt 'P b c a'
_atom_sites_solution_hydrogens geom
_atom_sites_solution_primary dual
_audit_creation_method
;
Olex2 1.3
(compiled 2020.11.12 svn.r5f609507 for OlexSys, GUI svn.r6272)
;
_cell_angle_alpha 90
_cell_angle_beta 90
_cell_angle_gamma 90
_cell_formula_units_Z 8
_cell_length_a 13.9764(7)
_cell_length_b 17.8228(9)
_cell_length_c 23.0590(11)
_cell_measurement_reflns_used 9744
_cell_measurement_temperature 100(2)
_cell_measurement_theta_max 69.696
_cell_measurement_theta_min 3.698
_cell_volume 5744.0(5)
_computing_cell_refinement
;
SAINT (Bruker, 2018)
;
_computing_data_collection
;
APEX3 (Bruker, 2017)
;
_computing_data_reduction
;
SAINT (Bruker, 2018)
;
_computing_molecular_graphics
;
Olex2 (Dolomanov <i>et al.</i>,  2009)
;
_computing_publication_material
;
Olex2 (Dolomanov <i>et al.</i>,  2009)
;
_computing_structure_refinement
;
SHELXL (Sheldrick, 2015b)
;
_computing_structure_solution
;
<i>SHELXT</i> (Sheldrick, 2015a)
;
_diffrn_ambient_temperature 100(2)
_diffrn_detector 'CCD area detector'
_diffrn_detector_area_resol_mean 8.33
_diffrn_measured_fraction_theta_full 1.000
_diffrn_measured_fraction_theta_max 0.994
_diffrn_measurement_device 'Kappa diffractometer'
_diffrn_measurement_device_type 'Bruker APEX2 Kappa Duo'
_diffrn_measurement_method '\w and \f scans'
_diffrn_radiation_monochromator 'mirror optics'
_diffrn_radiation_probe x-ray
_diffrn_radiation_type 'Cu K\a'
_diffrn_radiation_wavelength 1.54178
_diffrn_reflns_av_R_equivalents 0.0395
_diffrn_reflns_av_unetI/netI 0.0199
_diffrn_reflns_limit_h_max 16
_diffrn_reflns_limit_h_min -16
_diffrn_reflns_limit_k_max 21
_diffrn_reflns_limit_k_min -20
_diffrn_reflns_limit_l_max 27
_diffrn_reflns_limit_l_min -26
_diffrn_reflns_number 55114
_diffrn_reflns_theta_full 67.679
_diffrn_reflns_theta_max 69.945
_diffrn_reflns_theta_min 3.834
_diffrn_source 'microfocus sealed X-ray tube'
_diffrn_source_current 0.6
_diffrn_source_power 0.029778
_diffrn_source_voltage 49.63
_exptl_absorpt_coefficient_mu 5.434
_exptl_absorpt_correction_T_max 0.7533
_exptl_absorpt_correction_T_min 0.4290
_exptl_absorpt_correction_type multi-scan
_exptl_absorpt_process_details
;
(SADABS; Krause <i>et al.</i>,  2015)
;
_exptl_crystal_colour colourless
_exptl_crystal_density_diffrn 1.722
_exptl_crystal_density_method 'not measured'
_exptl_crystal_description block
_exptl_crystal_F_000 2992
_exptl_crystal_size_max 0.408
_exptl_crystal_size_mid 0.138
_exptl_crystal_size_min 0.132
_refine_diff_density_max 1.029
_refine_diff_density_min -1.265
_refine_ls_extinction_method none
_refine_ls_goodness_of_fit_ref 1.081
_refine_ls_hydrogen_treatment constr
_refine_ls_matrix_type full
_refine_ls_number_parameters 381
_refine_ls_number_reflns 5407
_refine_ls_number_restraints 0
_refine_ls_restrained_S_all 1.081
_refine_ls_R_factor_all 0.0305
_refine_ls_R_factor_gt 0.0304
_refine_ls_shift/su_max 0.002
_refine_ls_shift/su_mean 0.000
_refine_ls_structure_factor_coef Fsqd
_refine_ls_weighting_details 'w=1/[\s^2^(Fo^2^)+(0.0376P)^2^+8.4555P] where P=(Fo^2^+2Fc^2^)/3'
_refine_ls_weighting_scheme calc
_refine_ls_wR_factor_gt 0.0795
_refine_ls_wR_factor_ref 0.0795
_reflns_number_gt 5392
_reflns_number_total 5407
_reflns_threshold_expression 'I > 2\s(I)'
_cod_data_source_file vm2284sup1.cif
_cod_data_source_block I
_cod_database_code 2022801
_shelx_space_group_comment
;
The symmetry employed for this shelxl refinement is uniquely defined
by the following loop, which should always be used as a source of
symmetry information in preference to the above space-group names.
They are only intended as comments.
;
_shelx_estimated_absorpt_t_min 0.215
_shelx_estimated_absorpt_t_max 0.534

loop_
_space_group_symop_operation_xyz
'x, y, z'
'-x+1/2, -y, z+1/2'
'-x, y+1/2, -z+1/2'
'x+1/2, -y+1/2, -z'
'-x, -y, -z'
'x-1/2, y, -z-1/2'
'x, -y-1/2, z-1/2'
'-x-1/2, y-1/2, z'

loop_
_atom_site_type_symbol
_atom_site_label
_atom_site_fract_x
_atom_site_fract_y
_atom_site_fract_z
_atom_site_U_iso_or_equiv
_atom_site_adp_type
_atom_site_calc_flag
_atom_site_occupancy
_atom_site_disorder_assembly
_atom_site_disorder_group
Br Br1 0.38552(2) 0.11603(2) 0.78537(2) 0.02394(8) Uani d 1 . .
Br Br2 0.26600(2) 0.50453(2) 0.40962(2) 0.04351(10) Uani d 1 . .
C C2 0.38553(15) 0.17833(13) 0.71975(9) 0.0179(4) Uani d 1 . .
C C3 0.40706(16) 0.25232(13) 0.72050(9) 0.0196(4) Uani d 1 . .
H H3 0.422447 0.281594 0.753638 0.024 Uiso calc 1 . .
C C5 0.37376(14) 0.21731(12) 0.62743(9) 0.0155(4) Uani d 1 . .
C C6 0.36492(15) 0.15580(12) 0.66188(9) 0.0167(4) Uani d 1 . .
H H6 0.348050 0.106685 0.649553 0.020 Uiso calc 1 . .
C C7 0.35869(14) 0.22272(12) 0.56344(9) 0.0159(4) Uani d 1 . .
H H7A 0.322995 0.269432 0.554982 0.019 Uiso calc 1 . .
H H7B 0.318434 0.180014 0.550858 0.019 Uiso calc 1 . .
C C8 0.45083(15) 0.22258(11) 0.52779(9) 0.0157(4) Uani d 1 . .
H H8 0.493485 0.263372 0.542559 0.019 Uiso calc 1 . .
C C12 0.43434(15) 0.23502(11) 0.46193(8) 0.0155(4) Uani d 1 . .
H H12 0.493947 0.219779 0.441034 0.019 Uiso calc 1 . .
C C13 0.35197(17) 0.18725(12) 0.43891(9) 0.0203(4) Uani d 1 . .
H H13A 0.356118 0.136153 0.455558 0.024 Uiso calc 1 . .
H H13B 0.290293 0.209552 0.451093 0.024 Uiso calc 1 . .
C C17 0.41664(15) 0.31683(12) 0.44962(8) 0.0154(4) Uani d 1 . .
C C19 0.44913(17) 0.44091(12) 0.43708(9) 0.0228(5) Uani d 1 . .
H H19 0.482321 0.487203 0.433591 0.027 Uiso calc 1 . .
C C20 0.35401(18) 0.42997(13) 0.43040(9) 0.0236(5) Uani d 1 . .
C C21 0.33245(16) 0.35280(13) 0.43881(9) 0.0196(4) Uani d 1 . .
H H21 0.270801 0.330445 0.437198 0.024 Uiso calc 1 . .
C C23 0.28460(16) 0.39795(12) 0.64711(10) 0.0189(4) Uani d 1 . .
C C24 0.23767(17) 0.40596(12) 0.70006(10) 0.0233(5) Uani d 1 . .
H H24 0.269146 0.393877 0.735365 0.028 Uiso calc 1 . .
C C25 0.14427(18) 0.43187(13) 0.70024(11) 0.0274(5) Uani d 1 . .
H H25 0.111262 0.437031 0.736034 0.033 Uiso calc 1 . .
C C26 0.09807(17) 0.45044(13) 0.64881(12) 0.0275(5) Uani d 1 . .
C C27 0.14605(17) 0.44162(13) 0.59641(11) 0.0254(5) Uani d 1 . .
H H27 0.114396 0.453603 0.561148 0.031 Uiso calc 1 . .
C C28 0.23991(17) 0.41545(12) 0.59498(10) 0.0212(5) Uani d 1 . .
H H28 0.272671 0.409680 0.559160 0.025 Uiso calc 1 . .
C C29 -0.00249(19) 0.48175(15) 0.65026(15) 0.0391(7) Uani d 1 . .
H H29A -0.000681 0.533976 0.663503 0.059 Uiso calc 1 . .
H H29B -0.041680 0.451961 0.676941 0.059 Uiso calc 1 . .
H H29C -0.030263 0.479592 0.611271 0.059 Uiso calc 1 . .
C C32 0.62371(14) 0.34767(12) 0.36715(9) 0.0180(4) Uani d 1 . .
C C33 0.63329(16) 0.41207(13) 0.33356(10) 0.0215(4) Uani d 1 . .
H H33 0.634478 0.460162 0.351316 0.026 Uiso calc 1 . .
C C34 0.64106(16) 0.40521(13) 0.27395(10) 0.0222(5) Uani d 1 . .
H H34 0.648336 0.448962 0.250835 0.027 Uiso calc 1 . .
C C35 0.63835(15) 0.33521(13) 0.24746(10) 0.0212(4) Uani d 1 . .
C C36 0.63108(16) 0.27134(13) 0.28224(10) 0.0217(5) Uani d 1 . .
H H36 0.631052 0.223194 0.264561 0.026 Uiso calc 1 . .
C C37 0.62390(15) 0.27679(13) 0.34204(10) 0.0206(4) Uani d 1 . .
H H37 0.619199 0.233004 0.365358 0.025 Uiso calc 1 . .
C C38 0.64096(18) 0.32774(15) 0.18235(10) 0.0280(5) Uani d 1 . .
H H38A 0.576947 0.315054 0.168054 0.042 Uiso calc 1 . .
H H38B 0.685970 0.287978 0.171515 0.042 Uiso calc 1 . .
H H38C 0.661671 0.375340 0.165169 0.042 Uiso calc 1 . .
N N4 0.40231(13) 0.27742(10) 0.66314(8) 0.0167(4) Uani d 1 . .
N N9 0.50181(14) 0.14805(11) 0.53523(7) 0.0202(4) Uani d 1 . .
N N14 0.35545(15) 0.18255(10) 0.37393(8) 0.0222(4) Uani d 1 . .
N N18 0.48917(13) 0.37130(10) 0.45008(8) 0.0176(4) Uani d 1 . .
O O10 0.45646(14) 0.09033(10) 0.52684(9) 0.0353(4) Uani d 1 . .
O O11 0.58591(13) 0.14916(11) 0.54810(9) 0.0350(4) Uani d 1 . .
O O15 0.43320(13) 0.18728(10) 0.34992(7) 0.0294(4) Uani d 1 . .
O O16 0.28002(15) 0.17100(12) 0.34869(8) 0.0381(5) Uani d 1 . .
O O21 0.45337(12) 0.40320(9) 0.69459(7) 0.0260(4) Uani d 1 . .
O O22 0.44181(11) 0.37517(9) 0.58944(7) 0.0218(3) Uani d 1 . .
O O30 0.65028(13) 0.42732(11) 0.45989(8) 0.0321(4) Uani d 1 . .
O O31 0.63020(11) 0.28973(10) 0.47091(7) 0.0252(4) Uani d 1 . .
S S1 0.40504(4) 0.36902(3) 0.64696(2) 0.01761(12) Uani d 1 . .
S S2 0.60804(4) 0.35847(3) 0.44193(2) 0.02007(12) Uani d 1 . .

loop_
_atom_site_aniso_label
_atom_site_aniso_U_11
_atom_site_aniso_U_22
_atom_site_aniso_U_33
_atom_site_aniso_U_12
_atom_site_aniso_U_13
_atom_site_aniso_U_23
Br1 0.02037(13) 0.03358(15) 0.01786(13) 0.00193(9) 0.00022(8) 0.01063(9)
Br2 0.0594(2) 0.03287(16) 0.03827(17) 0.02900(14) -0.02077(14) -0.01200(11)
C2 0.0139(10) 0.0252(11) 0.0147(10) 0.0040(8) 0.0017(7) 0.0048(8)
C3 0.0190(10) 0.0276(11) 0.0124(10) 0.0041(9) -0.0011(8) -0.0009(8)
C5 0.0131(9) 0.0194(10) 0.0141(10) 0.0017(8) -0.0002(7) -0.0009(8)
C6 0.0134(9) 0.0193(10) 0.0173(10) 0.0016(8) 0.0013(8) 0.0010(8)
C7 0.0141(9) 0.0207(10) 0.0130(10) 0.0005(8) 0.0003(8) 0.0000(8)
C8 0.0165(10) 0.0167(10) 0.0139(10) 0.0008(8) 0.0000(8) 0.0001(7)
C12 0.0171(10) 0.0169(10) 0.0124(9) -0.0005(8) 0.0016(8) -0.0001(7)
C13 0.0279(12) 0.0212(10) 0.0120(10) -0.0060(9) -0.0003(8) -0.0001(8)
C17 0.0166(10) 0.0187(10) 0.0108(9) -0.0011(8) -0.0002(7) -0.0011(7)
C19 0.0324(13) 0.0168(10) 0.0191(10) 0.0023(9) 0.0012(9) -0.0010(8)
C20 0.0321(12) 0.0217(11) 0.0169(10) 0.0115(9) -0.0039(9) -0.0035(8)
C21 0.0183(10) 0.0247(11) 0.0159(10) 0.0025(9) -0.0016(8) -0.0031(8)
C23 0.0193(10) 0.0131(9) 0.0243(11) 0.0004(8) 0.0020(8) -0.0004(8)
C24 0.0293(12) 0.0167(10) 0.0239(11) -0.0014(9) 0.0048(9) 0.0010(9)
C25 0.0296(13) 0.0176(11) 0.0349(13) -0.0002(9) 0.0128(11) -0.0008(9)
C26 0.0221(12) 0.0135(10) 0.0469(15) -0.0007(9) 0.0050(10) 0.0020(10)
C27 0.0240(12) 0.0179(11) 0.0344(13) 0.0001(9) -0.0042(10) 0.0030(9)
C28 0.0238(11) 0.0158(10) 0.0239(11) -0.0004(9) 0.0005(9) 0.0000(8)
C29 0.0223(12) 0.0221(12) 0.073(2) 0.0019(10) 0.0084(13) 0.0039(13)
C32 0.0116(9) 0.0224(11) 0.0201(10) 0.0001(8) 0.0001(8) 0.0029(8)
C33 0.0180(10) 0.0189(11) 0.0276(12) -0.0022(8) 0.0011(9) 0.0013(9)
C34 0.0186(10) 0.0237(11) 0.0242(11) -0.0020(9) 0.0013(9) 0.0080(9)
C35 0.0136(10) 0.0277(11) 0.0223(11) 0.0022(8) 0.0019(8) 0.0035(9)
C36 0.0177(10) 0.0223(11) 0.0249(11) 0.0039(9) 0.0019(8) -0.0013(9)
C37 0.0160(10) 0.0197(11) 0.0263(11) 0.0026(8) 0.0012(8) 0.0054(9)
C38 0.0243(12) 0.0385(14) 0.0213(11) 0.0000(10) 0.0025(9) 0.0036(10)
N4 0.0180(8) 0.0172(9) 0.0148(8) 0.0016(7) -0.0004(7) -0.0003(7)
N9 0.0227(10) 0.0239(10) 0.0138(8) 0.0052(8) 0.0017(7) 0.0013(7)
N14 0.0351(11) 0.0157(9) 0.0158(9) -0.0048(8) -0.0053(8) 0.0005(7)
N18 0.0180(9) 0.0171(8) 0.0178(9) -0.0001(7) 0.0020(7) -0.0008(7)
O10 0.0391(10) 0.0188(8) 0.0481(11) 0.0008(7) -0.0077(9) -0.0008(8)
O11 0.0229(9) 0.0383(10) 0.0439(11) 0.0089(8) -0.0064(8) 0.0093(8)
O15 0.0381(10) 0.0335(9) 0.0167(8) -0.0003(8) 0.0045(7) -0.0013(7)
O16 0.0446(11) 0.0455(11) 0.0243(9) -0.0158(9) -0.0131(8) 0.0018(8)
O21 0.0262(8) 0.0235(8) 0.0285(9) -0.0030(7) -0.0046(7) -0.0069(7)
O22 0.0225(8) 0.0206(8) 0.0224(8) -0.0010(6) 0.0049(6) 0.0025(6)
O30 0.0302(9) 0.0379(10) 0.0282(9) -0.0165(8) -0.0019(7) -0.0045(7)
O31 0.0155(7) 0.0363(9) 0.0238(8) 0.0023(7) -0.0002(6) 0.0092(7)
S1 0.0178(2) 0.0160(2) 0.0190(3) -0.00104(19) -0.00008(19) -0.00084(19)
S2 0.0150(3) 0.0262(3) 0.0189(3) -0.0046(2) -0.00105(19) 0.0010(2)

loop_
_atom_type_symbol
_atom_type_description
_atom_type_scat_dispersion_real
_atom_type_scat_dispersion_imag
_atom_type_scat_source
C C 0.0181 0.0091 'International Tables Vol C Tables 4.2.6.8 and 6.1.1.4'
H H 0.0000 0.0000 'International Tables Vol C Tables 4.2.6.8 and 6.1.1.4'
Br Br -0.6763 1.2805 'International Tables Vol C Tables 4.2.6.8 and 6.1.1.4'
N N 0.0311 0.0180 'International Tables Vol C Tables 4.2.6.8 and 6.1.1.4'
O O 0.0492 0.0322 'International Tables Vol C Tables 4.2.6.8 and 6.1.1.4'
S S 0.3331 0.5567 'International Tables Vol C Tables 4.2.6.8 and 6.1.1.4'

loop_
_exptl_crystal_face_index_h
_exptl_crystal_face_index_k
_exptl_crystal_face_index_l
_exptl_crystal_face_perp_dist
0.00 1.00 0.00 0.0660
0.00 -1.00 0.00 0.0570
-1.00 0.00 0.00 0.2040
0.00 1.00 2.00 0.0770
0.00 -1.00 -2.00 0.0640
0.00 2.00 -1.00 0.0630
0.00 -2.00 1.00 0.0640
1.00 0.00 1.00 0.1680
0.00 0.00 1.00 0.0640
0.00 0.00 -1.00 0.0690
3.00 0.00 1.00 0.1730
3.00 -2.00 -1.00 0.1570

loop_
_geom_angle_atom_site_label_1
_geom_angle_atom_site_label_2
_geom_angle_atom_site_label_3
_geom_angle_site_symmetry_1
_geom_angle_site_symmetry_3
_geom_angle
_geom_angle_publ_flag
C3 C2 Br1 . . 124.50(17) ?
C3 C2 C6 . . 109.40(19) ?
C6 C2 Br1 . . 126.09(17) ?
C2 C3 H3 . . 126.6 ?
C2 C3 N4 . . 106.82(19) ?
N4 C3 H3 . . 126.6 ?
C6 C5 C7 . . 128.06(19) ?
C6 C5 N4 . . 107.30(18) ?
N4 C5 C7 . . 124.63(18) ?
C2 C6 H6 . . 126.2 ?
C5 C6 C2 . . 107.57(19) ?
C5 C6 H6 . . 126.2 ?
C5 C7 H7A . . 108.7 ?
C5 C7 H7B . . 108.7 ?
C5 C7 C8 . . 114.37(17) ?
H7A C7 H7B . . 107.6 ?
C8 C7 H7A . . 108.7 ?
C8 C7 H7B . . 108.7 ?
C7 C8 H8 . . 108.5 ?
C7 C8 C12 . . 113.65(17) ?
C12 C8 H8 . . 108.5 ?
N9 C8 C7 . . 109.66(16) ?
N9 C8 H8 . . 108.5 ?
N9 C8 C12 . . 107.79(16) ?
C8 C12 H12 . . 108.0 ?
C13 C12 C8 . . 111.87(17) ?
C13 C12 H12 . . 108.0 ?
C17 C12 C8 . . 110.31(16) ?
C17 C12 H12 . . 108.0 ?
C17 C12 C13 . . 110.51(17) ?
C12 C13 H13A . . 109.5 ?
C12 C13 H13B . . 109.5 ?
H13A C13 H13B . . 108.1 ?
N14 C13 C12 . . 110.71(17) ?
N14 C13 H13A . . 109.5 ?
N14 C13 H13B . . 109.5 ?
C21 C17 C12 . . 129.2(2) ?
C21 C17 N18 . . 107.43(18) ?
N18 C17 C12 . . 123.34(18) ?
C20 C19 H19 . . 126.5 ?
C20 C19 N18 . . 106.9(2) ?
N18 C19 H19 . . 126.5 ?
C19 C20 Br2 . . 124.92(18) ?
C19 C20 C21 . . 109.4(2) ?
C21 C20 Br2 . . 125.61(18) ?
C17 C21 C20 . . 107.3(2) ?
C17 C21 H21 . . 126.4 ?
C20 C21 H21 . . 126.4 ?
C24 C23 S1 . . 118.80(18) ?
C28 C23 C24 . . 121.5(2) ?
C28 C23 S1 . . 119.58(17) ?
C23 C24 H24 . . 120.6 ?
C25 C24 C23 . . 118.7(2) ?
C25 C24 H24 . . 120.6 ?
C24 C25 H25 . . 119.5 ?
C24 C25 C26 . . 121.0(2) ?
C26 C25 H25 . . 119.5 ?
C25 C26 C27 . . 119.4(2) ?
C25 C26 C29 . . 120.0(2) ?
C27 C26 C29 . . 120.6(2) ?
C26 C27 H27 . . 119.6 ?
C26 C27 C28 . . 120.8(2) ?
C28 C27 H27 . . 119.6 ?
C23 C28 C27 . . 118.6(2) ?
C23 C28 H28 . . 120.7 ?
C27 C28 H28 . . 120.7 ?
C26 C29 H29A . . 109.5 ?
C26 C29 H29B . . 109.5 ?
C26 C29 H29C . . 109.5 ?
H29A C29 H29B . . 109.5 ?
H29A C29 H29C . . 109.5 ?
H29B C29 H29C . . 109.5 ?
C33 C32 S2 . . 118.05(17) ?
C37 C32 C33 . . 121.2(2) ?
C37 C32 S2 . . 120.75(17) ?
C32 C33 H33 . . 120.4 ?
C34 C33 C32 . . 119.2(2) ?
C34 C33 H33 . . 120.4 ?
C33 C34 H34 . . 119.5 ?
C33 C34 C35 . . 120.9(2) ?
C35 C34 H34 . . 119.5 ?
C34 C35 C36 . . 118.8(2) ?
C34 C35 C38 . . 121.1(2) ?
C36 C35 C38 . . 120.1(2) ?
C35 C36 H36 . . 119.3 ?
C37 C36 C35 . . 121.3(2) ?
C37 C36 H36 . . 119.3 ?
C32 C37 H37 . . 120.7 ?
C36 C37 C32 . . 118.6(2) ?
C36 C37 H37 . . 120.7 ?
C35 C38 H38A . . 109.5 ?
C35 C38 H38B . . 109.5 ?
C35 C38 H38C . . 109.5 ?
H38A C38 H38B . . 109.5 ?
H38A C38 H38C . . 109.5 ?
H38B C38 H38C . . 109.5 ?
C3 N4 C5 . . 108.85(17) ?
C3 N4 S1 . . 121.44(15) ?
C5 N4 S1 . . 128.12(15) ?
O10 N9 C8 . . 118.35(18) ?
O11 N9 C8 . . 117.95(19) ?
O11 N9 O10 . . 123.7(2) ?
O15 N14 C13 . . 118.49(18) ?
O16 N14 C13 . . 117.18(19) ?
O16 N14 O15 . . 124.26(19) ?
C17 N18 S2 . . 128.06(15) ?
C19 N18 C17 . . 108.91(18) ?
C19 N18 S2 . . 119.48(16) ?
N4 S1 C23 . . 105.26(10) ?
O21 S1 C23 . . 109.05(10) ?
O21 S1 N4 . . 104.80(10) ?
O21 S1 O22 . . 120.83(10) ?
O22 S1 C23 . . 108.89(10) ?
O22 S1 N4 . . 106.87(9) ?
N18 S2 C32 . . 104.36(9) ?
O30 S2 C32 . . 109.26(11) ?
O30 S2 N18 . . 105.02(10) ?
O30 S2 O31 . . 120.86(11) ?
O31 S2 C32 . . 109.84(10) ?
O31 S2 N18 . . 106.11(9) ?

loop_
_geom_bond_atom_site_label_1
_geom_bond_atom_site_label_2
_geom_bond_site_symmetry_2
_geom_bond_distance
_geom_bond_publ_flag
Br1 C2 . 1.877(2) ?
Br2 C20 . 1.873(2) ?
C2 C3 . 1.353(3) ?
C2 C6 . 1.423(3) ?
C3 H3 . 0.9500 ?
C3 N4 . 1.398(3) ?
C5 C6 . 1.359(3) ?
C5 C7 . 1.494(3) ?
C5 N4 . 1.409(3) ?
C6 H6 . 0.9500 ?
C7 H7A . 0.9900 ?
C7 H7B . 0.9900 ?
C7 C8 . 1.528(3) ?
C8 H8 . 1.0000 ?
C8 C12 . 1.552(3) ?
C8 N9 . 1.517(3) ?
C12 H12 . 1.0000 ?
C12 C13 . 1.527(3) ?
C12 C17 . 1.506(3) ?
C13 H13A . 0.9900 ?
C13 H13B . 0.9900 ?
C13 N14 . 1.501(3) ?
C17 C21 . 1.363(3) ?
C17 N18 . 1.404(3) ?
C19 H19 . 0.9500 ?
C19 C20 . 1.353(4) ?
C19 N18 . 1.393(3) ?
C20 C21 . 1.421(3) ?
C21 H21 . 0.9500 ?
C23 C24 . 1.393(3) ?
C23 C28 . 1.390(3) ?
C23 S1 . 1.760(2) ?
C24 H24 . 0.9500 ?
C24 C25 . 1.385(4) ?
C25 H25 . 0.9500 ?
C25 C26 . 1.390(4) ?
C26 C27 . 1.391(4) ?
C26 C29 . 1.513(3) ?
C27 H27 . 0.9500 ?
C27 C28 . 1.393(3) ?
C28 H28 . 0.9500 ?
C29 H29A . 0.9800 ?
C29 H29B . 0.9800 ?
C29 H29C . 0.9800 ?
C32 C33 . 1.391(3) ?
C32 C37 . 1.390(3) ?
C32 S2 . 1.749(2) ?
C33 H33 . 0.9500 ?
C33 C34 . 1.384(3) ?
C34 H34 . 0.9500 ?
C34 C35 . 1.390(3) ?
C35 C36 . 1.396(3) ?
C35 C38 . 1.508(3) ?
C36 H36 . 0.9500 ?
C36 C37 . 1.386(3) ?
C37 H37 . 0.9500 ?
C38 H38A . 0.9800 ?
C38 H38B . 0.9800 ?
C38 H38C . 0.9800 ?
N4 S1 . 1.6752(19) ?
N9 O10 . 1.224(3) ?
N9 O11 . 1.212(3) ?
N14 O15 . 1.222(3) ?
N14 O16 . 1.222(3) ?
N18 S2 . 1.6875(19) ?
O21 S1 . 1.4260(17) ?
O22 S1 . 1.4268(16) ?
O30 S2 . 1.4233(18) ?
O31 S2 . 1.4295(17) ?

loop_
_geom_hbond_atom_site_label_D
_geom_hbond_atom_site_label_H
_geom_hbond_atom_site_label_A
_geom_hbond_site_symmetry_A
_geom_hbond_distance_DH
_geom_hbond_distance_HA
_geom_hbond_distance_DA
_geom_hbond_angle_DHA
_geom_hbond_publ_flag
C3 H3 O15 7_566 0.95 2.29 3.194(3) 158 yes
C8 H8 O22 . 1.00 2.38 3.071(3) 126 yes
C8 H8 O31 . 1.00 2.57 3.072(3) 111 yes
C13 H13A O10 . 0.99 2.31 3.038(3) 130 yes
C21 H21 O11 4_456 0.95 2.63 3.459(3) 146 yes
C27 H27 O10 8_665 0.95 2.75 3.413(3) 128 yes
C38 H38B O16 6_656 0.98 2.51 3.478(3) 170 yes
C38 H38C Br1 4_556 0.98 3.33 3.639(3) 100 yes

loop_
_geom_torsion_atom_site_label_1
_geom_torsion_atom_site_label_2
_geom_torsion_atom_site_label_3
_geom_torsion_atom_site_label_4
_geom_torsion_site_symmetry_1
_geom_torsion_site_symmetry_2
_geom_torsion_site_symmetry_3
_geom_torsion_site_symmetry_4
_geom_torsion
_geom_torsion_publ_flag
Br1 C2 C3 N4 . . . . 177.87(14) ?
Br1 C2 C6 C5 . . . . -179.30(15) ?
Br2 C20 C21 C17 . . . . 176.01(16) ?
C2 C3 N4 C5 . . . . 2.2(2) ?
C2 C3 N4 S1 . . . . 168.90(15) ?
C3 C2 C6 C5 . . . . -0.3(2) ?
C3 N4 S1 C23 . . . . -90.00(18) ?
C3 N4 S1 O21 . . . . 24.96(19) ?
C3 N4 S1 O22 . . . . 154.32(17) ?
C5 C7 C8 C12 . . . . -175.10(17) ?
C5 C7 C8 N9 . . . . 64.2(2) ?
C5 N4 S1 C23 . . . . 73.98(19) ?
C5 N4 S1 O21 . . . . -171.06(17) ?
C5 N4 S1 O22 . . . . -41.7(2) ?
C6 C2 C3 N4 . . . . -1.2(2) ?
C6 C5 C7 C8 . . . . -100.9(2) ?
C6 C5 N4 C3 . . . . -2.4(2) ?
C6 C5 N4 S1 . . . . -167.96(15) ?
C7 C5 C6 C2 . . . . -179.46(19) ?
C7 C5 N4 C3 . . . . 178.67(19) ?
C7 C5 N4 S1 . . . . 13.1(3) ?
C7 C8 C12 C13 . . . . -45.4(2) ?
C7 C8 C12 C17 . . . . 78.0(2) ?
C7 C8 N9 O10 . . . . 52.0(2) ?
C7 C8 N9 O11 . . . . -129.4(2) ?
C8 C12 C13 N14 . . . . -163.43(17) ?
C8 C12 C17 C21 . . . . -102.3(2) ?
C8 C12 C17 N18 . . . . 74.7(2) ?
C12 C8 N9 O10 . . . . -72.2(2) ?
C12 C8 N9 O11 . . . . 106.4(2) ?
C12 C13 N14 O15 . . . . 28.9(3) ?
C12 C13 N14 O16 . . . . -154.1(2) ?
C12 C17 C21 C20 . . . . 179.5(2) ?
C12 C17 N18 C19 . . . . -179.96(18) ?
C12 C17 N18 S2 . . . . 21.8(3) ?
C13 C12 C17 C21 . . . . 21.9(3) ?
C13 C12 C17 N18 . . . . -161.05(18) ?
C17 C12 C13 N14 . . . . 73.2(2) ?
C17 N18 S2 C32 . . . . 79.0(2) ?
C17 N18 S2 O30 . . . . -166.11(18) ?
C17 N18 S2 O31 . . . . -37.0(2) ?
C19 C20 C21 C17 . . . . -1.2(3) ?
C19 N18 S2 C32 . . . . -77.28(18) ?
C19 N18 S2 O30 . . . . 37.63(19) ?
C19 N18 S2 O31 . . . . 166.71(16) ?
C20 C19 N18 C17 . . . . 1.6(2) ?
C20 C19 N18 S2 . . . . 162.05(16) ?
C21 C17 N18 C19 . . . . -2.4(2) ?
C21 C17 N18 S2 . . . . -160.62(16) ?
C23 C24 C25 C26 . . . . -0.7(3) ?
C24 C23 C28 C27 . . . . 0.1(3) ?
C24 C23 S1 N4 . . . . 74.00(19) ?
C24 C23 S1 O21 . . . . -38.0(2) ?
C24 C23 S1 O22 . . . . -171.71(17) ?
C24 C25 C26 C27 . . . . 1.1(3) ?
C24 C25 C26 C29 . . . . -177.4(2) ?
C25 C26 C27 C28 . . . . -0.9(3) ?
C26 C27 C28 C23 . . . . 0.3(3) ?
C28 C23 C24 C25 . . . . 0.1(3) ?
C28 C23 S1 N4 . . . . -108.85(18) ?
C28 C23 S1 O21 . . . . 139.16(18) ?
C28 C23 S1 O22 . . . . 5.4(2) ?
C29 C26 C27 C28 . . . . 177.6(2) ?
C32 C33 C34 C35 . . . . 0.7(3) ?
C33 C32 C37 C36 . . . . -1.8(3) ?
C33 C32 S2 N18 . . . . 85.18(18) ?
C33 C32 S2 O30 . . . . -26.7(2) ?
C33 C32 S2 O31 . . . . -161.43(17) ?
C33 C34 C35 C36 . . . . -2.3(3) ?
C33 C34 C35 C38 . . . . 176.4(2) ?
C34 C35 C36 C37 . . . . 1.8(3) ?
C35 C36 C37 C32 . . . . 0.2(3) ?
C37 C32 C33 C34 . . . . 1.4(3) ?
C37 C32 S2 N18 . . . . -93.07(18) ?
C37 C32 S2 O30 . . . . 155.04(18) ?
C37 C32 S2 O31 . . . . 20.3(2) ?
C38 C35 C36 C37 . . . . -176.9(2) ?
N4 C5 C6 C2 . . . . 1.6(2) ?
N4 C5 C7 C8 . . . . 77.9(2) ?
N9 C8 C12 C13 . . . . 76.3(2) ?
N9 C8 C12 C17 . . . . -160.20(17) ?
N18 C17 C21 C20 . . . . 2.1(2) ?
N18 C19 C20 Br2 . . . . -177.50(15) ?
N18 C19 C20 C21 . . . . -0.3(2) ?
S1 C23 C24 C25 . . . . 177.21(17) ?
S1 C23 C28 C27 . . . . -176.98(17) ?
S2 C32 C33 C34 . . . . -176.85(17) ?
S2 C32 C37 C36 . . . . 176.36(17) ?

_cod_database_fobs_code 2022801
